data_1531338
loop_
_publ_author_name
'Gavrilova, L.Ya.'
'Teslenko, Ya.V.'
'Bannikch, L.A.'
'Aksenova, T.V.'
'Cherepanov, V.A.'

_publ_section_title
;
 The crystal structure and homogeneity range of the solid solutions in La
 - Sr - Co - Ni - O system
;
_journal_name_full 'Journal of Alloys Compd.'
_journal_page_first 128
_journal_page_last 131
_journal_volume 344
_journal_year 2002
_chemical_formula_sum 'Co0.35 La1.8 Ni0.65 O4 Sr0.2'
_chemical_name_systematic '(La0.9 Sr0.1)2 (Co0.35 Ni0.65) O4'
_space_group_IT_number 139
_symmetry_space_group_name_Hall '-I 4 2'
_symmetry_space_group_name_H-M 'I 4/m m m'
_cell_angle_alpha 90
_cell_angle_beta 90
_cell_angle_gamma 90
_cell_formula_units_Z 2
_cell_length_a 3.853
_cell_length_b 3.853
_cell_length_c 12.55
_cell_volume 186.312
_citation_journal_id_ASTM JALCEU
_cod_data_source_file Gavrilova_JALCEU_2002_532.cif
_cod_data_source_block Co0.35La1.8Ni0.65O4Sr0.2
_cod_original_cell_volume 186.3124
_cod_database_code 1531338

loop_
_symmetry_equiv_pos_as_xyz
x,y,z
-y,x,z
-x,-y,z
y,-x,z
x,-y,-z
y,x,-z
-x,y,-z
-y,-x,-z
-x,-y,-z
y,-x,-z
x,y,-z
-y,x,-z
-x,y,z
-y,-x,z
x,-y,z
y,x,z
x+1/2,y+1/2,z+1/2
-y+1/2,x+1/2,z+1/2
-x+1/2,-y+1/2,z+1/2
y+1/2,-x+1/2,z+1/2
x+1/2,-y+1/2,-z+1/2
y+1/2,x+1/2,-z+1/2
-x+1/2,y+1/2,-z+1/2
-y+1/2,-x+1/2,-z+1/2
-x+1/2,-y+1/2,-z+1/2
y+1/2,-x+1/2,-z+1/2
x+1/2,y+1/2,-z+1/2
-y+1/2,x+1/2,-z+1/2
-x+1/2,y+1/2,z+1/2
-y+1/2,-x+1/2,z+1/2
x+1/2,-y+1/2,z+1/2
y+1/2,x+1/2,z+1/2

loop_
_atom_site_label
_atom_site_type_symbol
_atom_site_fract_x
_atom_site_fract_y
_atom_site_fract_z
_atom_site_occupancy
_atom_site_U_iso_or_equiv
O1 O-2 0 0.5 0 1 0.0
La1 La+3 0 0 0.362 0.9 0.0
Ni1 Ni+2 0 0 0 0.65 0.0
O2 O-2 0 0 0.175 1 0.0
Co1 Co+2 0 0 0 0.35 0.0
Sr1 Sr+2 0 0 0.362 0.1 0.0
